data_2232074
loop_
_publ_author_name
'Fun, Hoong-Kun'
'Hemamalini, Madhukar'
'Rai, Sankappa'
'Isloor, A. M.'
'Shetty, Prakash'

_publ_section_title
;
 2-(5-Bromopyridin-3-yl)-5-[3-(4,5,6,7-tetrahydrothieno[3,2-<i>c</i>]pyridine-5-ylsulfonyl)thiophen-2-yl]-1,3,4-oxadiazole
;
_journal_coeditor_code TK2791
_journal_issue 10
_journal_name_full 'Acta Crystallographica Section E'
_journal_page_first o2743
_journal_page_last o2744
_journal_paper_doi 10.1107/S1600536811038529
_journal_volume 67
_journal_year 2011
_chemical_formula_iupac 'C18 H13 Br N4 O3 S3'
_chemical_formula_moiety 'C18 H13 Br N4 O3 S3'
_chemical_formula_sum 'C18 H13 Br N4 O3 S3'
_chemical_formula_weight 509.41
_chemical_name_systematic
;
2-(5-Bromopyridin-3-yl)-5-[3-(4,5,6,7-tetrahydrothieno[3,2-<i>c</i>]pyridine-
5-ylsulfonyl)thiophen-2-yl]-1,3,4-oxadiazole
;
_space_group_IT_number 14
_symmetry_cell_setting monoclinic
_symmetry_space_group_name_Hall '-P 2ybc'
_symmetry_space_group_name_H-M 'P 1 21/c 1'
_atom_sites_solution_hydrogens geom
_atom_sites_solution_primary direct
_atom_sites_solution_secondary difmap
_audit_creation_method SHELXL-97
_cell_angle_alpha 90.00
_cell_angle_beta 91.315(5)
_cell_angle_gamma 90.00
_cell_formula_units_Z 4
_cell_length_a 7.0327(14)
_cell_length_b 7.6488(15)
_cell_length_c 36.939(7)
_cell_measurement_reflns_used 3605
_cell_measurement_temperature 296(2)
_cell_measurement_theta_max 25.92
_cell_measurement_theta_min 2.72
_cell_volume 1986.5(7)
_computing_cell_refinement 'SAINT (Bruker, 2009)'
_computing_data_collection 'APEX2 (Bruker, 2009)'
_computing_data_reduction 'SAINT (Bruker, 2009)'
_computing_molecular_graphics 'SHELXTL (Sheldrick, 2008)'
_computing_publication_material 'SHELXTL (Sheldrick, 2008) and PLATON (Spek, 2009)'
_computing_structure_refinement 'SHELXTL (Sheldrick, 2008)'
_computing_structure_solution 'SHELXTL (Sheldrick, 2008)'
_diffrn_ambient_temperature 296(2)
_diffrn_measured_fraction_theta_full 0.987
_diffrn_measured_fraction_theta_max 0.987
_diffrn_measurement_device_type
;
Bruker APEXII DUO CCD area-detector diffractometer
;
_diffrn_measurement_method '\f and \w scans'
_diffrn_radiation_monochromator graphite
_diffrn_radiation_source 'fine-focus sealed tube'
_diffrn_radiation_type MoK\a
_diffrn_radiation_wavelength 0.71073
_diffrn_reflns_av_R_equivalents 0.0509
_diffrn_reflns_av_sigmaI/netI 0.0549
_diffrn_reflns_limit_h_max 8
_diffrn_reflns_limit_h_min -10
_diffrn_reflns_limit_k_max 11
_diffrn_reflns_limit_k_min -11
_diffrn_reflns_limit_l_max 52
_diffrn_reflns_limit_l_min -55
_diffrn_reflns_number 22958
_diffrn_reflns_theta_full 32.71
_diffrn_reflns_theta_max 32.71
_diffrn_reflns_theta_min 2.21
_diffrn_standards_number 0
_exptl_absorpt_coefficient_mu 2.414
_exptl_absorpt_correction_T_max 0.8848
_exptl_absorpt_correction_T_min 0.4820
_exptl_absorpt_correction_type multi-scan
_exptl_absorpt_process_details '(SADABS; Bruker, 2009)'
_exptl_crystal_colour colourless
_exptl_crystal_density_diffrn 1.703
_exptl_crystal_density_method 'not measured'
_exptl_crystal_description plate
_exptl_crystal_F_000 1024
_exptl_crystal_size_max 0.35
_exptl_crystal_size_mid 0.13
_exptl_crystal_size_min 0.05
_refine_diff_density_max 0.760
_refine_diff_density_min -0.730
_refine_ls_extinction_method none
_refine_ls_goodness_of_fit_ref 1.017
_refine_ls_hydrogen_treatment constr
_refine_ls_matrix_type full
_refine_ls_number_parameters 262
_refine_ls_number_reflns 7230
_refine_ls_number_restraints 0
_refine_ls_restrained_S_all 1.017
_refine_ls_R_factor_all 0.0991
_refine_ls_R_factor_gt 0.0459
_refine_ls_shift/su_max_lt 0.001
_refine_ls_shift/su_mean '< 0.001'
_refine_ls_structure_factor_coef Fsqd
_refine_ls_weighting_details 'calc w=1/[\s^2^(Fo^2^)+(0.0445P)^2^+0.8759P] where P=(Fo^2^+2Fc^2^)/3'
_refine_ls_weighting_scheme calc
_refine_ls_wR_factor_gt 0.1043
_refine_ls_wR_factor_ref 0.1232
_reflns_number_gt 4160
_reflns_number_total 7230
_reflns_threshold_expression I>2\s(I)
_cod_data_source_file tk2791.cif
_cod_data_source_block I
_cod_original_sg_symbol_H-M 'P 21/c'
_cod_database_code 2232074
_cod_database_fobs_code 2232074

loop_
_symmetry_equiv_pos_as_xyz
'x, y, z'
'-x, y+1/2, -z+1/2'
'-x, -y, -z'
'x, -y-1/2, z-1/2'

loop_
_atom_site_type_symbol
_atom_site_label
_atom_site_fract_x
_atom_site_fract_y
_atom_site_fract_z
_atom_site_U_iso_or_equiv
_atom_site_adp_type
_atom_site_calc_flag
_atom_site_refinement_flags
_atom_site_occupancy
_atom_site_symmetry_multiplicity
S S1 0.93996(10) 0.96690(8) 0.10025(2) 0.04559(16) Uani d . 1 1
S S2 1.36853(8) 0.62674(8) 0.146401(17) 0.03714(14) Uani d . 1 1
S S3 1.17503(12) 0.51687(12) 0.30392(2) 0.0593(2) Uani d . 1 1
Br Br1 0.24445(4) -0.00049(4) 0.017218(10) 0.06497(12) Uani d . 1 1
O O1 0.7735(2) 0.6343(2) 0.07860(4) 0.0371(4) Uani d . 1 1
O O2 1.5532(2) 0.7035(3) 0.14769(5) 0.0505(5) Uani d . 1 1
O O3 1.3410(3) 0.4632(2) 0.12866(5) 0.0464(4) Uani d . 1 1
N N1 0.7985(3) 0.3595(3) 0.09508(7) 0.0503(6) Uani d . 1 1
N N2 0.9456(3) 0.4530(3) 0.11199(7) 0.0513(6) Uani d . 1 1
N N3 1.3043(3) 0.6029(3) 0.18809(5) 0.0358(4) Uani d . 1 1
N N4 0.2436(3) 0.5346(4) 0.02560(8) 0.0582(6) Uani d . 1 1
C C1 1.3498(4) 0.7466(3) 0.21341(7) 0.0443(6) Uani d . 1 1
H H1A 1.2736 0.8485 0.2073 0.053 Uiso calc R 1 1
H H1B 1.4829 0.7781 0.2117 0.053 Uiso calc R 1 1
C C2 1.3091(3) 0.6885(3) 0.25127(7) 0.0397(5) Uani d . 1 1
C C3 1.3612(4) 0.7808(4) 0.28326(8) 0.0555(7) Uani d . 1 1
H H3A 1.4313 0.8839 0.2833 0.067 Uiso calc R 1 1
C C4 1.2989(4) 0.7039(5) 0.31349(9) 0.0619(8) Uani d . 1 1
H H4A 1.3206 0.7472 0.3368 0.074 Uiso calc R 1 1
C C5 1.2078(3) 0.5430(4) 0.25829(7) 0.0426(5) Uani d . 1 1
C C6 1.1309(4) 0.4206(4) 0.22997(8) 0.0515(7) Uani d . 1 1
H H6A 1.0054 0.3804 0.2365 0.062 Uiso calc R 1 1
H H6B 1.2134 0.3195 0.2281 0.062 Uiso calc R 1 1
C C7 1.1199(4) 0.5162(4) 0.19417(8) 0.0453(6) Uani d . 1 1
H H7A 1.0920 0.4343 0.1747 0.054 Uiso calc R 1 1
H H7B 1.0190 0.6026 0.1945 0.054 Uiso calc R 1 1
C C8 1.2147(3) 0.7874(3) 0.12720(7) 0.0367(5) Uani d . 1 1
C C9 1.2684(4) 0.9644(3) 0.13041(8) 0.0443(6) Uani d . 1 1
H H9A 1.3834 1.0013 0.1407 0.053 Uiso calc R 1 1
C C10 1.1341(4) 1.0751(3) 0.11683(8) 0.0486(6) Uani d . 1 1
H H10A 1.1467 1.1961 0.1166 0.058 Uiso calc R 1 1
C C11 1.0374(3) 0.7667(3) 0.11097(6) 0.0366(5) Uani d . 1 1
C C12 0.9260(3) 0.6133(3) 0.10159(6) 0.0359(5) Uani d . 1 1
C C13 0.7017(3) 0.4705(3) 0.07619(7) 0.0367(5) Uani d . 1 1
C C14 0.5288(3) 0.4345(3) 0.05505(6) 0.0374(5) Uani d . 1 1
C C15 0.4063(4) 0.5660(4) 0.04346(8) 0.0492(6) Uani d . 1 1
H H15A 0.4393 0.6814 0.0484 0.059 Uiso calc R 1 1
C C16 0.1984(4) 0.3691(4) 0.01865(8) 0.0541(7) Uani d . 1 1
H H16A 0.0842 0.3453 0.0064 0.065 Uiso calc R 1 1
C C17 0.3143(3) 0.2309(4) 0.02888(7) 0.0442(6) Uani d . 1 1
C C18 0.4814(3) 0.2626(3) 0.04777(7) 0.0415(5) Uani d . 1 1
H H18A 0.5600 0.1713 0.0554 0.050 Uiso calc R 1 1

loop_
_atom_site_aniso_label
_atom_site_aniso_U_11
_atom_site_aniso_U_22
_atom_site_aniso_U_33
_atom_site_aniso_U_12
_atom_site_aniso_U_13
_atom_site_aniso_U_23
S1 0.0598(4) 0.0272(3) 0.0493(4) 0.0054(2) -0.0094(3) 0.0027(3)
S2 0.0358(3) 0.0367(3) 0.0390(3) 0.0038(2) 0.0026(2) -0.0008(2)
S3 0.0600(4) 0.0788(5) 0.0392(4) 0.0036(4) 0.0025(3) 0.0054(4)
Br1 0.04669(17) 0.0620(2) 0.0854(3) -0.00962(13) -0.01522(15) -0.01519(17)
O1 0.0451(9) 0.0303(7) 0.0356(9) 0.0030(6) -0.0073(7) 0.0014(7)
O2 0.0351(9) 0.0595(12) 0.0571(12) -0.0017(8) 0.0089(8) 0.0006(9)
O3 0.0534(11) 0.0408(9) 0.0449(11) 0.0115(8) 0.0011(8) -0.0084(8)
N1 0.0554(13) 0.0304(10) 0.0638(15) -0.0004(9) -0.0274(11) 0.0006(10)
N2 0.0576(13) 0.0280(9) 0.0671(16) -0.0017(9) -0.0277(12) -0.0001(10)
N3 0.0317(9) 0.0376(10) 0.0379(11) -0.0042(7) -0.0015(8) -0.0015(8)
N4 0.0522(14) 0.0607(15) 0.0610(16) 0.0138(11) -0.0163(12) 0.0063(12)
C1 0.0475(14) 0.0396(12) 0.0459(15) -0.0084(10) 0.0007(11) -0.0064(11)
C2 0.0303(11) 0.0482(13) 0.0404(14) 0.0004(9) -0.0031(10) -0.0065(11)
C3 0.0443(14) 0.0685(19) 0.0534(18) -0.0038(13) -0.0043(13) -0.0197(15)
C4 0.0549(16) 0.087(2) 0.0439(17) 0.0084(15) -0.0062(13) -0.0193(16)
C5 0.0370(12) 0.0512(14) 0.0395(14) 0.0016(10) -0.0015(10) 0.0004(11)
C6 0.0537(15) 0.0537(15) 0.0471(16) -0.0187(12) 0.0028(12) 0.0018(13)
C7 0.0367(12) 0.0570(16) 0.0420(14) -0.0119(11) -0.0036(10) -0.0012(12)
C8 0.0431(12) 0.0300(10) 0.0369(13) 0.0003(9) 0.0010(10) 0.0013(9)
C9 0.0537(15) 0.0346(11) 0.0445(15) -0.0070(10) -0.0015(12) -0.0003(11)
C10 0.0658(17) 0.0285(11) 0.0512(16) -0.0034(11) -0.0048(13) 0.0019(11)
C11 0.0484(13) 0.0253(9) 0.0358(13) 0.0025(9) -0.0029(10) 0.0002(9)
C12 0.0454(12) 0.0281(10) 0.0338(12) 0.0029(9) -0.0075(10) -0.0024(9)
C13 0.0427(12) 0.0313(10) 0.0357(12) 0.0030(9) -0.0055(10) -0.0023(9)
C14 0.0410(12) 0.0401(12) 0.0308(12) 0.0033(10) -0.0042(9) 0.0000(10)
C15 0.0543(15) 0.0456(14) 0.0475(16) 0.0079(12) -0.0071(12) 0.0021(12)
C16 0.0401(13) 0.0674(19) 0.0542(17) 0.0042(13) -0.0107(12) 0.0033(15)
C17 0.0385(12) 0.0524(14) 0.0415(14) 0.0002(11) -0.0056(11) -0.0016(12)
C18 0.0373(12) 0.0436(12) 0.0432(14) 0.0049(10) -0.0076(10) -0.0003(11)

loop_
_atom_type_symbol
_atom_type_description
_atom_type_scat_dispersion_real
_atom_type_scat_dispersion_imag
_atom_type_scat_source
C C 0.0033 0.0016 'International Tables Vol C Tables 4.2.6.8 and 6.1.1.4'
H H 0.0000 0.0000 'International Tables Vol C Tables 4.2.6.8 and 6.1.1.4'
N N 0.0061 0.0033 'International Tables Vol C Tables 4.2.6.8 and 6.1.1.4'
O O 0.0106 0.0060 'International Tables Vol C Tables 4.2.6.8 and 6.1.1.4'
S S 0.1246 0.1234 'International Tables Vol C Tables 4.2.6.8 and 6.1.1.4'
Br Br -0.2901 2.4595 'International Tables Vol C Tables 4.2.6.8 and 6.1.1.4'

loop_
_geom_angle_atom_site_label_1
_geom_angle_atom_site_label_2
_geom_angle_atom_site_label_3
_geom_angle
C10 S1 C11 92.19(12)
O3 S2 O2 119.45(11)
O3 S2 N3 107.45(11)
O2 S2 N3 106.69(11)
O3 S2 C8 110.45(11)
O2 S2 C8 105.95(11)
N3 S2 C8 106.06(11)
C4 S3 C5 91.51(15)
C13 O1 C12 102.63(17)
C13 N1 N2 106.4(2)
C12 N2 N1 106.31(19)
C1 N3 C7 114.6(2)
C1 N3 S2 117.19(16)
C7 N3 S2 117.26(16)
C15 N4 C16 117.9(2)
N3 C1 C2 109.1(2)
N3 C1 H1A 109.9
C2 C1 H1A 109.9
N3 C1 H1B 109.9
C2 C1 H1B 109.9
H1A C1 H1B 108.3
C5 C2 C3 112.2(3)
C5 C2 C1 122.4(2)
C3 C2 C1 125.3(2)
C4 C3 C2 113.0(3)
C4 C3 H3A 123.5
C2 C3 H3A 123.5
C3 C4 S3 111.7(2)
C3 C4 H4A 124.2
S3 C4 H4A 124.2
C2 C5 C6 124.5(2)
C2 C5 S3 111.6(2)
C6 C5 S3 124.0(2)
C5 C6 C7 108.6(2)
C5 C6 H6A 110.0
C7 C6 H6A 110.0
C5 C6 H6B 110.0
C7 C6 H6B 110.0
H6A C6 H6B 108.3
N3 C7 C6 108.8(2)
N3 C7 H7A 109.9
C6 C7 H7A 109.9
N3 C7 H7B 109.9
C6 C7 H7B 109.9
H7A C7 H7B 108.3
C11 C8 C9 112.6(2)
C11 C8 S2 129.09(17)
C9 C8 S2 118.17(19)
C10 C9 C8 112.7(2)
C10 C9 H9A 123.7
C8 C9 H9A 123.7
C9 C10 S1 112.13(19)
C9 C10 H10A 123.9
S1 C10 H10A 123.9
C8 C11 C12 132.5(2)
C8 C11 S1 110.41(17)
C12 C11 S1 117.10(17)
N2 C12 O1 112.0(2)
N2 C12 C11 130.1(2)
O1 C12 C11 117.87(19)
N1 C13 O1 112.6(2)
N1 C13 C14 126.3(2)
O1 C13 C14 121.0(2)
C18 C14 C15 119.0(2)
C18 C14 C13 118.6(2)
C15 C14 C13 122.3(2)
N4 C15 C14 123.0(3)
N4 C15 H15A 118.5
C14 C15 H15A 118.5
N4 C16 C17 122.6(3)
N4 C16 H16A 118.7
C17 C16 H16A 118.7
C18 C17 C16 119.7(3)
C18 C17 Br1 119.8(2)
C16 C17 Br1 120.4(2)
C17 C18 C14 117.8(2)
C17 C18 H18A 121.1
C14 C18 H18A 121.1

loop_
_geom_bond_atom_site_label_1
_geom_bond_atom_site_label_2
_geom_bond_distance
S1 C10 1.698(3)
S1 C11 1.720(2)
S2 O3 1.4233(19)
S2 O2 1.4248(18)
S2 N3 1.625(2)
S2 C8 1.774(2)
S3 C4 1.707(4)
S3 C5 1.718(3)
Br1 C17 1.884(3)
O1 C13 1.353(3)
O1 C12 1.362(3)
N1 C13 1.284(3)
N1 N2 1.394(3)
N2 C12 1.291(3)
N3 C1 1.473(3)
N3 C7 1.479(3)
N4 C15 1.329(4)
N4 C16 1.329(4)
C1 C2 1.501(4)
C1 H1A 0.9700
C1 H1B 0.9700
C2 C5 1.349(4)
C2 C3 1.417(4)
C3 C4 1.345(4)
C3 H3A 0.9300
C4 H4A 0.9300
C5 C6 1.496(4)
C6 C7 1.512(4)
C6 H6A 0.9700
C6 H6B 0.9700
C7 H7A 0.9700
C7 H7B 0.9700
C8 C11 1.381(3)
C8 C9 1.410(3)
C9 C10 1.356(4)
C9 H9A 0.9300
C10 H10A 0.9300
C11 C12 1.448(3)
C13 C14 1.456(3)
C14 C18 1.381(3)
C14 C15 1.386(4)
C15 H15A 0.9300
C16 C17 1.382(4)
C16 H16A 0.9300
C17 C18 1.375(3)
C18 H18A 0.9300

loop_
_geom_hbond_atom_site_label_D
_geom_hbond_atom_site_label_H
_geom_hbond_atom_site_label_A
_geom_hbond_site_symmetry_A
_geom_hbond_distance_DH
_geom_hbond_distance_HA
_geom_hbond_distance_DA
_geom_hbond_angle_DHA
_geom_hbond_publ_flag
C7 H7A N2 . 0.97 2.52 3.283(4) 136 yes
C10 H10A O3 1_565 0.93 2.49 3.330(3) 150 yes
C10 H10A N2 1_565 0.93 2.42 3.183(3) 139 yes

loop_
_geom_torsion_atom_site_label_1
_geom_torsion_atom_site_label_2
_geom_torsion_atom_site_label_3
_geom_torsion_atom_site_label_4
_geom_torsion
C13 N1 N2 C12 -0.5(3)
O3 S2 N3 C1 170.10(17)
O2 S2 N3 C1 40.9(2)
C8 S2 N3 C1 -71.75(19)
O3 S2 N3 C7 -47.6(2)
O2 S2 N3 C7 -176.79(18)
C8 S2 N3 C7 70.6(2)
C7 N3 C1 C2 45.9(3)
S2 N3 C1 C2 -170.77(16)
N3 C1 C2 C5 -13.3(3)
N3 C1 C2 C3 170.1(2)
C5 C2 C3 C4 0.0(4)
C1 C2 C3 C4 176.9(3)
C2 C3 C4 S3 0.0(3)
C5 S3 C4 C3 0.0(2)
C3 C2 C5 C6 179.2(3)
C1 C2 C5 C6 2.2(4)
C3 C2 C5 S3 0.0(3)
C1 C2 C5 S3 -177.00(19)
C4 S3 C5 C2 0.0(2)
C4 S3 C5 C6 -179.2(2)
C2 C5 C6 C7 -20.7(4)
S3 C5 C6 C7 158.4(2)
C1 N3 C7 C6 -67.1(3)
S2 N3 C7 C6 149.6(2)
C5 C6 C7 N3 49.6(3)
O3 S2 C8 C11 29.5(3)
O2 S2 C8 C11 160.2(2)
N3 S2 C8 C11 -86.6(2)
O3 S2 C8 C9 -155.4(2)
O2 S2 C8 C9 -24.7(2)
N3 S2 C8 C9 88.4(2)
C11 C8 C9 C10 -0.1(3)
S2 C8 C9 C10 -175.9(2)
C8 C9 C10 S1 0.5(3)
C11 S1 C10 C9 -0.6(2)
C9 C8 C11 C12 179.0(3)
S2 C8 C11 C12 -5.7(4)
C9 C8 C11 S1 -0.3(3)
S2 C8 C11 S1 174.96(15)
C10 S1 C11 C8 0.5(2)
C10 S1 C11 C12 -178.9(2)
N1 N2 C12 O1 0.1(3)
N1 N2 C12 C11 179.3(3)
C13 O1 C12 N2 0.3(3)
C13 O1 C12 C11 -179.0(2)
C8 C11 C12 N2 15.1(5)
S1 C11 C12 N2 -165.6(2)
C8 C11 C12 O1 -165.8(2)
S1 C11 C12 O1 13.5(3)
N2 N1 C13 O1 0.7(3)
N2 N1 C13 C14 -177.0(2)
C12 O1 C13 N1 -0.6(3)
C12 O1 C13 C14 177.3(2)
N1 C13 C14 C18 -14.6(4)
O1 C13 C14 C18 167.9(2)
N1 C13 C14 C15 162.4(3)
O1 C13 C14 C15 -15.1(4)
C16 N4 C15 C14 -0.2(4)
C18 C14 C15 N4 0.2(4)
C13 C14 C15 N4 -176.8(3)
C15 N4 C16 C17 -0.7(5)
N4 C16 C17 C18 1.6(4)
N4 C16 C17 Br1 -178.6(2)
C16 C17 C18 C14 -1.5(4)
Br1 C17 C18 C14 178.66(19)
C15 C14 C18 C17 0.7(4)
C13 C14 C18 C17 177.8(2)

loop_
_cod_related_entry_id
_cod_related_entry_database
_cod_related_entry_code
1 ChemSpider 30657076
